data_2300445
loop_
_publ_author_name
'Kusz, Joachim'
'Spiering, Hartmut'
'G\"utlich, Philipp'

_publ_section_title
;
 X-ray structure study of the light-induced metastable states of the
 spin-crossover compound [Fe(mtz)6](BF4)2
;
_journal_issue 3
_journal_name_full 'Journal of Applied Crystallography'
_journal_page_first 229
_journal_paper_doi 10.1107/S0021889801000462
_journal_volume 34
_journal_year 2001
_chemical_formula_sum 'C12 H24 B2 F8 Fe N24'
_chemical_formula_weight 734.02
_chemical_name_systematic
; 
 ? 
;
_space_group_IT_number 14
_symmetry_space_group_name_Hall '-P 2yn'
_symmetry_space_group_name_H-M 'P 1 21/n 1'
_atom_sites_solution_hydrogens geom
_atom_sites_solution_primary direct
_atom_sites_solution_secondary difmap
_audit_creation_method SHELXL
_cell_angle_alpha 90.00
_cell_angle_beta 113.912(15)
_cell_angle_gamma 90.00
_cell_formula_units_Z 4
_cell_length_a 17.207(2)
_cell_length_b 10.2140(14)
_cell_length_c 18.406(3)
_cell_measurement_temperature 10(1)
_cell_volume 2957.2(8)
_computing_structure_refinement 'SHELXL-93 (Sheldrick, 1993)'
_computing_structure_solution 'SHELXS-86 (Sheldrick, 1990)'
_diffrn_ambient_temperature 10(1)
_diffrn_radiation_monochromator graphite
_diffrn_radiation_source 'fine-focus sealed tube'
_diffrn_radiation_type MoK\a
_diffrn_radiation_wavelength 0.71073
_diffrn_reflns_av_R_equivalents 0.0724
_diffrn_reflns_av_sigmaI/netI 0.0694
_diffrn_reflns_limit_h_max 21
_diffrn_reflns_limit_h_min -21
_diffrn_reflns_limit_k_max 5
_diffrn_reflns_limit_k_min -12
_diffrn_reflns_limit_l_max 23
_diffrn_reflns_limit_l_min -23
_diffrn_reflns_number 34261
_diffrn_reflns_theta_max 27.99
_diffrn_reflns_theta_min 3.27
_exptl_absorpt_coefficient_mu 0.614
_exptl_crystal_density_diffrn 1.649
_exptl_crystal_F_000 1488
_exptl_crystal_size_max 0.7
_exptl_crystal_size_mid 0.5
_exptl_crystal_size_min 0.2
_refine_diff_density_max 0.558
_refine_diff_density_min -0.805
_refine_diff_density_rms 0.100
_refine_ls_extinction_coef 0.0024(6)
_refine_ls_extinction_expression Fc^*^=kFc[1+0.001xFc^2^\l^3^/sin(2\q)]^-1/4^
_refine_ls_extinction_method SHELXL
_refine_ls_goodness_of_fit_all 1.102
_refine_ls_goodness_of_fit_obs 1.259
_refine_ls_matrix_type full
_refine_ls_number_parameters 524
_refine_ls_number_reflns 6057
_refine_ls_number_restraints 0
_refine_ls_restrained_S_all 1.102
_refine_ls_restrained_S_obs 1.259
_refine_ls_R_factor_all 0.0835
_refine_ls_R_factor_obs 0.0550
_refine_ls_shift/esd_max -0.249
_refine_ls_shift/esd_mean 0.018
_refine_ls_structure_factor_coef Fsqd
_refine_ls_weighting_details 'w=1/[\s^2^(Fo^2^)+(0.0737P)^2^+3.9660P] where P=(Fo^2^+2Fc^2^)/3'
_refine_ls_weighting_scheme calc
_refine_ls_wR_factor_all 0.1559
_refine_ls_wR_factor_obs 0.1465
_reflns_number_observed 4245
_reflns_number_total 6057
_reflns_observed_criterion >2sigma(I)
_cod_data_source_file zm0081sup1.cif
_cod_data_source_block ls100
_cod_depositor_comments
;
The following automatic conversions were performed:

'_refine_ls_weighting_scheme' value 'calc
w=1/[\s^2^(Fo^2^)+(0.0737P)^2^+3.9660P] where P=(Fo^2^+2Fc^2^)/3' was
changed to 'calc'. New tag '_refine_ls_weighting_details' was
created. The value of the new tag was set to
'w=1/[\s^2^(Fo^2^)+(0.0737P)^2^+3.9660P] where P=(Fo^2^+2Fc^2^)/3'.

Automatic conversion script
Id: cif_fix_values 3143 2015-03-26 13:38:13Z robertas 
;
_cod_original_cell_volume 2957.3(7)
_cod_database_code 2300445

loop_
_symmetry_equiv_pos_as_xyz
'x, y, z'
'-x+1/2, y+1/2, -z+1/2'
'-x, -y, -z'
'x-1/2, -y-1/2, z-1/2'

loop_
_atom_site_aniso_label
_atom_site_aniso_U_11
_atom_site_aniso_U_22
_atom_site_aniso_U_33
_atom_site_aniso_U_23
_atom_site_aniso_U_13
_atom_site_aniso_U_12
Fe1 0.0098(3) 0.0131(5) 0.0077(3) 0.0004(3) 0.0042(2) 0.0002(3)
N411 0.0125(14) 0.014(2) 0.0105(13) -0.0032(12) 0.0032(11) 0.0016(13)
N311 0.019(2) 0.022(2) 0.0143(14) -0.0006(13) 0.0065(12) -0.0039(15)
N211 0.022(2) 0.017(2) 0.0127(14) -0.0001(13) 0.0035(12) -0.0050(15)
N111 0.0167(15) 0.015(2) 0.0114(13) -0.0006(13) 0.0050(11) -0.0013(14)
C111 0.012(2) 0.015(2) 0.014(2) 0.001(2) 0.0049(14) 0.001(2)
C211 0.022(2) 0.021(3) 0.015(2) 0.000(2) 0.012(2) -0.004(2)
N421 0.0153(14) 0.020(2) 0.0103(13) -0.0018(13) 0.0068(11) -0.0049(14)
N321 0.0166(15) 0.020(2) 0.0150(14) -0.0016(13) 0.0085(12) 0.0001(15)
N221 0.019(2) 0.022(2) 0.0114(14) -0.0022(13) 0.0061(12) -0.0040(15)
N121 0.0182(15) 0.015(2) 0.0102(13) -0.0007(12) 0.0043(11) -0.0038(14)
C121 0.019(2) 0.017(2) 0.009(2) -0.0017(15) 0.0059(14) -0.004(2)
C221 0.022(2) 0.019(3) 0.017(2) -0.001(2) 0.005(2) 0.002(2)
N431 0.0129(14) 0.014(2) 0.0198(15) 0.0021(13) 0.0106(12) -0.0008(13)
N331 0.0122(14) 0.018(2) 0.0136(14) 0.0034(13) 0.0046(11) 0.0015(13)
N231 0.0155(15) 0.019(2) 0.021(2) 0.0027(14) 0.0104(12) 0.0013(14)
N131 0.0121(14) 0.013(2) 0.0186(14) 0.0018(13) 0.0078(12) 0.0013(13)
C131 0.016(2) 0.012(2) 0.017(2) 0.001(2) 0.0072(14) -0.001(2)
C231 0.016(2) 0.015(2) 0.019(2) -0.002(2) 0.0061(15) 0.000(2)
Fe2 0.0111(3) 0.0144(5) 0.0084(3) -0.0005(3) 0.0053(3) -0.0012(3)
N412 0.0157(15) 0.017(2) 0.0145(14) -0.0029(13) 0.0093(12) -0.0026(14)
N312 0.0155(15) 0.015(2) 0.0178(15) -0.0012(13) 0.0080(12) 0.0008(14)
N212 0.016(2) 0.025(2) 0.0163(15) -0.0019(14) 0.0088(12) 0.0006(14)
N112 0.0154(15) 0.014(2) 0.0150(14) -0.0015(13) 0.0089(12) 0.0005(14)
C112 0.016(2) 0.013(2) 0.019(2) -0.001(2) 0.0096(15) 0.001(2)
C212 0.021(2) 0.025(3) 0.013(2) 0.003(2) 0.0086(15) 0.003(2)
N422 0.0161(15) 0.026(2) 0.0086(13) 0.0022(13) 0.0072(11) 0.0059(14)
N322 0.0154(15) 0.025(2) 0.0093(13) -0.0014(13) 0.0044(11) -0.0004(15)
N222 0.020(2) 0.022(2) 0.0135(14) 0.0025(14) 0.0087(12) 0.003(2)
N122 0.0149(14) 0.018(2) 0.0106(13) 0.0001(12) 0.0062(11) 0.0033(14)
C122 0.016(2) 0.020(2) 0.009(2) 0.0012(15) 0.0074(13) 0.000(2)
C222 0.020(2) 0.015(2) 0.016(2) 0.002(2) 0.007(2) 0.001(2)
N432 0.0141(14) 0.019(2) 0.0113(13) 0.0015(13) 0.0044(11) -0.0003(14)
N332 0.0169(15) 0.016(2) 0.0168(15) -0.0013(13) 0.0090(12) -0.0046(14)
N232 0.0182(15) 0.015(2) 0.0158(14) -0.0002(13) 0.0076(12) -0.0010(14)
N132 0.0148(14) 0.013(2) 0.0122(13) -0.0017(12) 0.0051(11) -0.0020(13)
C132 0.016(2) 0.019(2) 0.014(2) -0.003(2) 0.0072(14) -0.005(2)
C232 0.017(2) 0.019(2) 0.012(2) -0.001(2) 0.0078(14) 0.003(2)
B1 0.017(2) 0.014(3) 0.013(2) 0.000(2) 0.0056(15) 0.002(2)
F11 0.0197(11) 0.0216(14) 0.0141(10) -0.0004(9) 0.0043(8) -0.0035(10)
F21 0.0188(11) 0.0221(14) 0.0143(10) 0.0021(9) 0.0058(8) -0.0010(10)
F31 0.0206(11) 0.0254(15) 0.0102(9) 0.0018(9) 0.0068(8) -0.0002(10)
F41 0.0202(11) 0.0212(15) 0.0291(12) -0.0026(10) 0.0157(10) 0.0032(10)
B2 0.017(2) 0.013(3) 0.014(2) 0.002(2) 0.0068(15) 0.002(2)
F12 0.0216(11) 0.0195(14) 0.0148(10) -0.0019(9) 0.0085(8) 0.0002(10)
F22 0.0197(11) 0.0194(14) 0.0163(10) 0.0011(9) 0.0087(8) -0.0014(10)
F32 0.0180(10) 0.0215(14) 0.0132(10) 0.0050(9) 0.0066(8) 0.0043(10)
F42 0.0150(10) 0.0237(15) 0.0158(10) -0.0009(9) 0.0065(8) 0.0006(10)

loop_
_atom_site_label
_atom_site_type_symbol
_atom_site_fract_x
_atom_site_fract_y
_atom_site_fract_z
_atom_site_U_iso_or_equiv
_atom_site_thermal_displace_type
_atom_site_occupancy
_atom_site_calc_flag
_atom_site_refinement_flags
Fe1 Fe 0.0000 0.0000 0.0000 0.0100(2) Uani 1 d S
N411 N 0.0695(2) 0.1120(3) -0.0420(2) 0.0128(7) Uani 1 d .
N311 N 0.1357(2) 0.1905(4) 0.0038(2) 0.0184(7) Uani 1 d .
N211 N 0.1755(2) 0.2321(3) -0.0380(2) 0.0183(7) Uani 1 d .
N111 N 0.1353(2) 0.1799(3) -0.1115(2) 0.0147(7) Uani 1 d .
C111 C 0.0706(2) 0.1086(4) -0.1132(2) 0.0138(8) Uani 1 d .
H111 H 0.0305(28) 0.0660(47) -0.1554(26) 0.024(12) Uiso 1 d .
C211 C 0.1617(3) 0.2091(5) -0.1761(2) 0.0179(9) Uani 1 d .
H21A H 0.2191(34) 0.1788(52) -0.1624(29) 0.043(15) Uiso 1 d .
H21B H 0.1570(25) 0.3012(45) -0.1813(22) 0.011(10) Uiso 1 d .
H21C H 0.1246(24) 0.1721(40) -0.2172(23) 0.007(9) Uiso 1 d .
N421 N -0.0731(2) 0.1570(3) -0.0008(2) 0.0148(7) Uani 1 d .
N321 N -0.1242(2) 0.1614(3) 0.0404(2) 0.0166(7) Uani 1 d .
N221 N -0.1655(2) 0.2704(4) 0.0257(2) 0.0174(7) Uani 1 d .
N121 N -0.1415(2) 0.3383(3) -0.0255(2) 0.0148(7) Uani 1 d .
C121 C -0.0853(2) 0.2677(4) -0.0404(2) 0.0148(8) Uani 1 d .
H121 H -0.0641(26) 0.2857(44) -0.0702(25) 0.021(12) Uiso 1 d .
C221 C -0.1718(3) 0.4717(5) -0.0500(2) 0.0201(9) Uani 1 d .
H22A H -0.1558(46) 0.4949(65) -0.0884(44) 0.083(24) Uiso 1 d .
H22B H -0.2296(31) 0.4772(46) -0.0688(26) 0.027(12) Uiso 1 d .
H22C H -0.1408(51) 0.5335(80) -0.0069(50) 0.109(28) Uiso 1 d .
N431 N 0.0806(2) 0.0453(3) 0.1135(2) 0.0141(7) Uani 1 d .
N331 N 0.1418(2) -0.0360(3) 0.1633(2) 0.0148(7) Uani 1 d .
N231 N 0.1864(2) 0.0223(3) 0.2286(2) 0.0176(7) Uani 1 d .
N131 N 0.1546(2) 0.1449(3) 0.2228(2) 0.0141(7) Uani 1 d .
C131 C 0.0897(2) 0.1578(4) 0.1526(2) 0.0148(8) Uani 1 d .
H131 H 0.0640(24) 0.2360(42) 0.1370(21) 0.007(10) Uiso 1 d .
C231 C 0.1886(2) 0.2396(4) 0.2881(2) 0.0170(8) Uani 1 d .
H23A H 0.1585(27) 0.3244(47) 0.2716(24) 0.021(11) Uiso 1 d .
H23B H 0.1739(27) 0.2113(46) 0.3300(26) 0.026(12) Uiso 1 d .
H23C H 0.2461(25) 0.2458(40) 0.3046(21) 0.008(9) Uiso 1 d .
Fe2 Fe 0.5000 0.0000 0.0000 0.0109(2) Uani 1 d S
N412 N 0.4413(2) 0.1229(3) -0.0910(2) 0.0147(7) Uani 1 d .
N312 N 0.3938(2) 0.2284(3) -0.0868(2) 0.0157(7) Uani 1 d .
N212 N 0.3652(2) 0.2925(4) -0.1533(2) 0.0183(8) Uani 1 d .
N112 N 0.3935(2) 0.2262(3) -0.2019(2) 0.0139(7) Uani 1 d .
C112 C 0.4398(2) 0.1252(4) -0.1631(2) 0.0151(8) Uani 1 d .
H112 H 0.4697(22) 0.0724(41) -0.1788(20) 0.005(9) Uiso 1 d .
C212 C 0.3811(3) 0.2801(5) -0.2798(2) 0.0188(9) Uani 1 d .
H21A H 0.4311(28) 0.3396(47) -0.2685(25) 0.026(12) Uiso 1 d .
H21B H 0.3799(30) 0.2024(50) -0.3157(28) 0.035(13) Uiso 1 d .
H21C H 0.3214(32) 0.3143(50) -0.3042(28) 0.038(14) Uiso 1 d .
N422 N 0.5759(2) 0.1485(4) 0.0612(2) 0.0161(7) Uani 1 d .
N322 N 0.6226(2) 0.1472(4) 0.1417(2) 0.0168(7) Uani 1 d .
N222 N 0.6709(2) 0.2490(4) 0.1622(2) 0.0179(7) Uani 1 d .
N122 N 0.6552(2) 0.3186(3) 0.0952(2) 0.0141(7) Uani 1 d .
C122 C 0.5978(2) 0.2566(4) 0.0348(2) 0.0144(8) Uani 1 d .
H122 H 0.5749(22) 0.2895(37) -0.0185(21) 0.006(9) Uiso 1 d .
C222 C 0.6990(3) 0.4428(4) 0.0976(2) 0.0172(8) Uani 1 d .
H22A H 0.6718(25) 0.4854(39) 0.0523(24) 0.011(10) Uiso 1 d .
H22B H 0.7510(31) 0.4385(52) 0.0980(27) 0.035(14) Uiso 1 d .
H23C H 0.7048(26) 0.4947(41) 0.1453(25) 0.018(11) Uiso 1 d .
N432 N 0.4170(2) 0.0432(3) 0.0490(2) 0.0150(7) Uani 1 d .
N332 N 0.3593(2) -0.0463(3) 0.0538(2) 0.0160(7) Uani 1 d .
N232 N 0.3196(2) 0.0039(3) 0.0932(2) 0.0161(7) Uani 1 d .
N132 N 0.3503(2) 0.1254(3) 0.1152(2) 0.0133(7) Uani 1 d .
C132 C 0.4097(2) 0.1483(4) 0.0879(2) 0.0159(8) Uani 1 d .
H133 H 0.4383(23) 0.2213(40) 0.0963(20) 0.003(9) Uiso 1 d .
C232 C 0.3218(2) 0.2054(4) 0.1650(2) 0.0154(8) Uani 1 d .
H23A H 0.2638(29) 0.2352(46) 0.1355(25) 0.023(11) Uiso 1 d .
H23B H 0.3226(28) 0.1592(50) 0.2043(28) 0.030(13) Uiso 1 d .
H23C H 0.3611(24) 0.2825(40) 0.1879(21) 0.007(9) Uiso 1 d .
B1 B 0.4488(3) 0.4994(5) 0.1436(2) 0.0145(9) Uani 1 d .
F11 F 0.37172(13) 0.4500(2) 0.08997(11) 0.0193(5) Uani 1 d .
F21 F 0.45344(13) 0.6329(2) 0.13204(11) 0.0187(5) Uani 1 d .
F31 F 0.45556(13) 0.4779(2) 0.22126(11) 0.0186(5) Uani 1 d .
F41 F 0.51535(13) 0.4329(2) 0.13410(13) 0.0217(5) Uani 1 d .
B2 B -0.0041(3) 0.5138(5) 0.1662(2) 0.0144(9) Uani 1 d .
F12 F 0.01330(13) 0.4452(2) 0.10821(12) 0.0182(5) Uani 1 d .
F22 F 0.02077(13) 0.6436(2) 0.16672(11) 0.0181(5) Uani 1 d .
F32 F 0.04182(13) 0.4574(2) 0.24033(11) 0.0175(5) Uani 1 d .
F42 F -0.09067(13) 0.5080(2) 0.14841(12) 0.0181(5) Uani 1 d .

loop_
_atom_type_symbol
_atom_type_description
_atom_type_scat_dispersion_real
_atom_type_scat_dispersion_imag
_atom_type_scat_source
C C 0.0033 0.0016 'International Tables Vol C Tables 4.2.6.8 and 6.1.1.4'
H H 0.0000 0.0000 'International Tables Vol C Tables 4.2.6.8 and 6.1.1.4'
B B 0.0013 0.0007 'International Tables Vol C Tables 4.2.6.8 and 6.1.1.4'
N N 0.0061 0.0033 'International Tables Vol C Tables 4.2.6.8 and 6.1.1.4'
F F 0.0171 0.0103 'International Tables Vol C Tables 4.2.6.8 and 6.1.1.4'
Fe Fe 0.3463 0.8444 'International Tables Vol C Tables 4.2.6.8 and 6.1.1.4'

loop_
_geom_angle_atom_site_label_1
_geom_angle_atom_site_label_2
_geom_angle_atom_site_label_3
_geom_angle
_geom_angle_site_symmetry_1
_geom_angle_site_symmetry_3
N411 Fe1 N411 180.0 . 3
N411 Fe1 N421 89.39(12) . 3
N411 Fe1 N421 90.61(12) 3 3
N411 Fe1 N421 90.61(12) . .
N411 Fe1 N421 89.39(12) 3 .
N421 Fe1 N421 180.0 3 .
N411 Fe1 N431 90.02(11) . .
N411 Fe1 N431 89.98(11) 3 .
N421 Fe1 N431 90.53(12) 3 .
N421 Fe1 N431 89.47(12) . .
N411 Fe1 N431 89.98(11) . 3
N411 Fe1 N431 90.02(11) 3 3
N421 Fe1 N431 89.47(12) 3 3
N421 Fe1 N431 90.53(12) . 3
N431 Fe1 N431 180.0 . 3
C111 N411 N311 106.5(3) . .
C111 N411 Fe1 127.9(3) . .
N311 N411 Fe1 124.8(2) . .
N211 N311 N411 109.7(3) . .
N311 N211 N111 106.5(3) . .
C111 N111 N211 109.1(3) . .
C111 N111 C211 129.0(3) . .
N211 N111 C211 121.9(3) . .
N111 C111 N411 108.3(3) . .
N111 C111 H111 128.6(27) . .
N411 C111 H111 123.1(27) . .
N111 C211 H21A 110.2(30) . .
N111 C211 H21B 104.1(23) . .
H21A C211 H21B 112.5(40) . .
N111 C211 H21C 105.2(25) . .
H21A C211 H21C 113.9(39) . .
H21B C211 H21C 110.3(35) . .
C121 N421 N321 106.4(3) . .
C121 N421 Fe1 129.9(2) . .
N321 N421 Fe1 123.6(2) . .
N221 N321 N421 109.5(3) . .
N321 N221 N121 106.8(3) . .
C121 N121 N221 108.6(3) . .
C121 N121 C221 130.0(3) . .
N221 N121 C221 121.2(3) . .
N421 C121 N121 108.7(3) . .
N421 C121 H121 124.5(33) . .
N121 C121 H121 126.7(33) . .
N121 C221 H22A 107.9(44) . .
N121 C221 H22B 111.8(30) . .
H22A C221 H22B 108.9(53) . .
N121 C221 H22C 109.9(48) . .
H22A C221 H22C 103.2(60) . .
H22B C221 H22C 114.7(53) . .
C131 N431 N331 105.8(3) . .
C131 N431 Fe1 129.2(3) . .
N331 N431 Fe1 124.8(2) . .
N231 N331 N431 110.8(3) . .
N331 N231 N131 106.6(3) . .
C131 N131 N231 108.9(3) . .
C131 N131 C231 129.0(3) . .
N231 N131 C231 122.1(3) . .
N131 C131 N431 108.0(4) . .
N131 C131 H131 120.6(24) . .
N431 C131 H131 131.1(24) . .
N131 C231 H23A 109.9(24) . .
N131 C231 H23B 108.4(28) . .
H23A C231 H23B 103.7(36) . .
N131 C231 H23C 109.7(24) . .
H23A C231 H23C 113.8(35) . .
H23B C231 H23C 111.1(34) . .
N412 Fe2 N412 180.0 3_655 .
N412 Fe2 N422 89.34(13) 3_655 3_655
N412 Fe2 N422 90.66(13) . 3_655
N412 Fe2 N422 90.66(13) 3_655 .
N412 Fe2 N422 89.34(13) . .
N422 Fe2 N422 180.0 3_655 .
N412 Fe2 N432 91.59(12) 3_655 3_655
N412 Fe2 N432 88.41(12) . 3_655
N422 Fe2 N432 90.07(12) 3_655 3_655
N422 Fe2 N432 89.93(12) . 3_655
N412 Fe2 N432 88.41(12) 3_655 .
N412 Fe2 N432 91.59(12) . .
N422 Fe2 N432 89.93(12) 3_655 .
N422 Fe2 N432 90.07(12) . .
N432 Fe2 N432 180.0 3_655 .
C112 N412 N312 105.9(3) . .
C112 N412 Fe2 130.4(3) . .
N312 N412 Fe2 123.7(2) . .
N212 N312 N412 110.5(3) . .
N312 N212 N112 105.6(3) . .
C112 N112 N212 109.4(3) . .
C112 N112 C212 129.5(3) . .
N212 N112 C212 120.4(3) . .
N412 C112 N112 108.6(3) . .
N412 C112 H112 123.4(24) . .
N112 C112 H112 127.8(24) . .
N112 C212 H21A 104.6(24) . .
N112 C212 H21B 107.2(27) . .
H21A C212 H21B 113.1(36) . .
N112 C212 H21C 106.6(27) . .
H21A C212 H21C 121.2(39) . .
H21B C212 H21C 103.4(38) . .
C122 N422 N322 106.1(3) . .
C122 N422 Fe2 129.6(2) . .
N322 N422 Fe2 124.0(3) . .
N222 N322 N422 109.6(3) . .
N322 N222 N122 106.9(3) . .
C122 N122 N222 108.8(3) . .
C122 N122 C222 130.1(3) . .
N222 N122 C222 121.2(3) . .
N122 C122 N422 108.7(3) . .
N122 C122 H122 123.6(22) . .
N422 C122 H122 127.6(22) . .
N122 C222 H22A 109.1(25) . .
N122 C222 H22B 117.3(35) . .
H22A C222 H22B 100.3(38) . .
N122 C222 H23C 110.6(24) . .
H22A C222 H23C 113.2(35) . .
H22B C222 H23C 106.1(39) . .
C132 N432 N332 105.9(3) . .
C132 N432 Fe2 131.1(3) . .
N332 N432 Fe2 122.7(2) . .
N232 N332 N432 109.4(3) . .
N332 N232 N132 107.6(3) . .
C132 N132 N232 108.5(3) . .
C132 N132 C232 130.2(4) . .
N232 N132 C232 121.1(3) . .
N432 C132 N132 108.5(4) . .
N432 C132 H133 128.2(23) . .
N132 C132 H133 123.3(24) . .
N132 C232 H23A 110.9(25) . .
N132 C232 H23B 109.1(33) . .
H23A C232 H23B 107.6(39) . .
N132 C232 H23C 111.2(20) . .
H23A C232 H23C 110.5(35) . .
H23B C232 H23C 107.3(37) . .
F11 B1 F21 110.3(3) . .
F11 B1 F31 109.2(3) . .
F21 B1 F31 108.8(3) . .
F11 B1 F41 109.2(3) . .
F21 B1 F41 110.9(3) . .
F31 B1 F41 108.4(3) . .
F22 B2 F42 109.8(3) . .
F22 B2 F32 109.6(3) . .
F42 B2 F32 109.9(3) . .
F22 B2 F12 108.7(3) . .
F42 B2 F12 109.7(3) . .
F32 B2 F12 109.0(3) . .

loop_
_geom_bond_atom_site_label_1
_geom_bond_atom_site_label_2
_geom_bond_distance
_geom_bond_site_symmetry_2
Fe1 N411 2.021(3) .
Fe1 N411 2.021(3) 3
Fe1 N421 2.034(3) 3
Fe1 N421 2.034(3) .
Fe1 N431 2.038(3) .
Fe1 N431 2.038(3) 3
N411 C111 1.319(4) .
N411 N311 1.367(4) .
N311 N211 1.292(4) .
N211 N111 1.354(4) .
N111 C111 1.319(5) .
N111 C211 1.466(4) .
C111 H111 0.91(5) .
C211 H21A 0.97(5) .
C211 H21B 0.95(4) .
C211 H21C 0.86(4) .
N421 C121 1.315(5) .
N421 N321 1.376(4) .
N321 N221 1.289(5) .
N221 N121 1.361(4) .
N121 C121 1.321(5) .
N121 C221 1.463(5) .
C121 H121 0.79(4) .
C221 H22A 0.89(7) .
C221 H22B 0.91(5) .
C221 H22C 0.98(8) .
N431 C131 1.331(5) .
N431 N331 1.363(4) .
N331 N231 1.281(4) .
N231 N131 1.353(5) .
N131 C131 1.328(5) .
N131 C231 1.468(5) .
C131 H131 0.90(4) .
C231 H23A 0.99(5) .
C231 H23B 0.95(4) .
C231 H23C 0.91(4) .
Fe2 N412 2.007(3) 3_655
Fe2 N412 2.007(3) .
Fe2 N422 2.021(3) 3_655
Fe2 N422 2.021(3) .
Fe2 N432 2.023(3) 3_655
Fe2 N432 2.023(3) .
N412 C112 1.319(4) .
N412 N312 1.373(4) .
N312 N212 1.296(4) .
N212 N112 1.359(4) .
N112 C112 1.322(5) .
N112 C212 1.468(5) .
C112 H112 0.87(4) .
C212 H21A 1.00(5) .
C212 H21B 1.03(5) .
C212 H21C 1.00(5) .
N422 C122 1.321(5) .
N422 N322 1.369(4) .
N322 N222 1.288(5) .
N222 N122 1.353(4) .
N122 C122 1.313(5) .
N122 C222 1.468(5) .
C122 H122 0.96(4) .
C222 H22A 0.89(4) .
C222 H22B 0.89(5) .
C222 H23C 1.00(4) .
N432 C132 1.325(5) .
N432 N332 1.378(4) .
N332 N232 1.289(4) .
N232 N132 1.345(5) .
N132 C132 1.329(5) .
N132 C232 1.454(5) .
C132 H133 0.87(4) .
C232 H23A 0.97(4) .
C232 H23B 0.86(5) .
C232 H23C 1.01(4) .
B1 F11 1.387(5) .
B1 F21 1.388(5) .
B1 F31 1.404(4) .
B1 F41 1.402(5) .
B2 F22 1.392(5) .
B2 F42 1.391(5) .
B2 F32 1.395(4) .
B2 F12 1.406(5) .
